data_7116447
loop_
_publ_author_name
'Areli Flores-Gaspar'
'Silvia Orgue'
'Arnald Grabulosa'
'Antoni Riera'
'Xavier Verdaguer'

_publ_section_title
;
 Borane as an efficient directing group. Stereoselective 1,2-addition of
 organometallic reagents to borane P-stereogenic N-phosphanylimines
;
_journal_name_full Chem.Commun.
_journal_page_first 1941
_journal_paper_doi 10.1039/C4cc09106J
_journal_volume 51
_journal_year 2015
_chemical_absolute_configuration ad
_chemical_formula_sum 'C57 H48 B Cl2 F24 Ir N P S'
_chemical_formula_weight 1539.90
_chemical_name_systematic
;
 ?
;
_chemical_properties_physical 'Air-sensitive, Moisture-sensitive'
_space_group_IT_number 92
_space_group_name_Hall 'P 4abw 2nw'
_symmetry_cell_setting tetragonal
_symmetry_space_group_name_Hall 'P 4abw 2nw'
_symmetry_space_group_name_H-M 'P 41 21 2'
_atom_sites_solution_hydrogens geom
_audit_creation_method SHELXL-2014
_audit_update_record
;
2014-10-31 deposited with the CCDC.
2014-12-12 downloaded from the CCDC.
;
_cell_angle_alpha 90
_cell_angle_beta 90
_cell_angle_gamma 90
_cell_formula_units_Z 8
_cell_length_a 12.9489(11)
_cell_length_b 12.9489(11)
_cell_length_c 70.484(6)
_cell_measurement_reflns_used 9842
_cell_measurement_temperature 100(2)
_cell_measurement_theta_max 24.12
_cell_measurement_theta_min 2.22
_cell_volume 11818.3(17)
_computing_cell_refinement 'Bruker APEX2 v2011.4-0'
_computing_data_collection 'Bruker APEX2 v2011.4-0'
_computing_data_reduction 'Bruker SAINT V7.60A'
_computing_molecular_graphics 'Bruker SHELXTL'
_computing_publication_material 'Bruker SHELXTL'
_computing_structure_refinement 'SHELXL-2014 (Sheldrick, 2014)'
_computing_structure_solution Sir2011
_diffrn_ambient_temperature 100(2)
_diffrn_detector_area_resol_mean 512
_diffrn_detector_type '4K CCD area detector APEX II'
_diffrn_measured_fraction_theta_full 0.999
_diffrn_measured_fraction_theta_max 0.989
_diffrn_measurement_device_type 'APEX DUO Kappa 4-axis goniometer'
_diffrn_measurement_method
;
 Fullsphere data collection, phi and omega scans
;
_diffrn_measurement_specimen_support 'magnetic support with MicroMount'
_diffrn_radiation_monochromator 'Quazar MX Multilayer Optics'
_diffrn_radiation_type MoK\a
_diffrn_radiation_wavelength 0.71073
_diffrn_reflns_av_R_equivalents 0.0853
_diffrn_reflns_av_unetI/netI 0.0787
_diffrn_reflns_Laue_measured_fraction_full 0.999
_diffrn_reflns_Laue_measured_fraction_max 0.989
_diffrn_reflns_limit_h_max 18
_diffrn_reflns_limit_h_min -17
_diffrn_reflns_limit_k_max 11
_diffrn_reflns_limit_k_min -18
_diffrn_reflns_limit_l_max 58
_diffrn_reflns_limit_l_min -96
_diffrn_reflns_number 83788
_diffrn_reflns_point_group_measured_fraction_full 0.999
_diffrn_reflns_point_group_measured_fraction_max 0.986
_diffrn_reflns_theta_full 25.242
_diffrn_reflns_theta_max 29.928
_diffrn_reflns_theta_min 1.156
_diffrn_source 'Microfocus source E025 IuS'
_diffrn_source_current 0.6
_diffrn_source_power 50
_diffrn_source_size '0.2 mm x 0.2 mm fine focus'
_diffrn_source_type 'Bruker APEX DUO'
_exptl_absorpt_coefficient_mu 2.528
_exptl_absorpt_correction_T_max 0.786
_exptl_absorpt_correction_T_min 0.532
_exptl_absorpt_correction_type empirical
_exptl_absorpt_process_details
; 
 SADABS Version 2008/1 Bruker-Nonius
 Blessing, Acta Cryst. (1995) A51 33-38
;
_exptl_crystal_colour orange
_exptl_crystal_density_diffrn 1.731
_exptl_crystal_description block
_exptl_crystal_F_000 6080
_exptl_crystal_recrystallization_method 'Re-crystallisation from solvent: dichloromethane/hexanes'
_exptl_crystal_size_max 0.15
_exptl_crystal_size_mid 0.12
_exptl_crystal_size_min 0.10
_refine_diff_density_max 1.169
_refine_diff_density_min -2.885
_refine_diff_density_rms 0.160
_refine_ls_abs_structure_details
;
 Flack x determined using 5464 quotients [(I+)-(I-)]/[(I+)+(I-)]
 (Parsons, Flack and Wagner, Acta Cryst. B69 (2013) 249-259).
;
_refine_ls_abs_structure_Flack 0.018(3)
_refine_ls_extinction_method none
_refine_ls_goodness_of_fit_ref 1.112
_refine_ls_hydrogen_treatment constr
_refine_ls_matrix_type full
_refine_ls_number_parameters 851
_refine_ls_number_reflns 16883
_refine_ls_number_restraints 156
_refine_ls_restrained_S_all 1.114
_refine_ls_R_factor_all 0.0695
_refine_ls_R_factor_gt 0.0572
_refine_ls_shift/su_max 0.001
_refine_ls_shift/su_mean 0.000
_refine_ls_structure_factor_coef Fsqd
_refine_ls_weighting_details 'w=1/[\s^2^(Fo^2^)+(0.0257P)^2^+67.8094P] where P=(Fo^2^+2Fc^2^)/3'
_refine_ls_weighting_scheme calc
_refine_ls_wR_factor_gt 0.1193
_refine_ls_wR_factor_ref 0.1241
_reflns_Friedel_coverage 0.744
_reflns_Friedel_fraction_full 0.999
_reflns_Friedel_fraction_max 0.982
_reflns_number_gt 14771
_reflns_number_total 16883
_reflns_threshold_expression 'I > 2\s(I)'
_cod_data_source_file c4cc09106j2a.cif
_cod_data_source_block mo_AFG147_0m
_cod_original_cell_volume 11818(2)
_cod_original_sg_symbol_H-M P4(1)2(1)2
_cod_database_code 7116447
_shelx_space_group_comment
;
The symmetry employed for this shelxl refinement is uniquely defined
by the following loop, which should always be used as a source of
symmetry information in preference to the above space-group names.
They are only intended as comments.
;
_shelx_estimated_absorpt_t_min 0.703
_shelx_estimated_absorpt_t_max 0.786
_shelxl_version_number 2014-3

loop_
_space_group_symop_operation_xyz
'x, y, z'
'-x, -y, z+1/2'
'-y+1/2, x+1/2, z+1/4'
'y+1/2, -x+1/2, z+3/4'
'-x+1/2, y+1/2, -z+1/4'
'x+1/2, -y+1/2, -z+3/4'
'y, x, -z'
'-y, -x, -z+1/2'

loop_
_atom_site_label
_atom_site_type_symbol
_atom_site_fract_x
_atom_site_fract_y
_atom_site_fract_z
_atom_site_U_iso_or_equiv
_atom_site_adp_type
_atom_site_occupancy
_atom_site_site_symmetry_order
_atom_site_calc_flag
_atom_site_refinement_flags_posn
_atom_site_refinement_flags_adp
_atom_site_refinement_flags_occupancy
_atom_site_disorder_assembly
_atom_site_disorder_group
Ir1 Ir 0.08692(2) 0.74027(2) 0.93708(2) 0.01440(8) Uani 1 1 d . . . . .
P1 P 0.00749(16) 0.62505(18) 0.95707(3) 0.0159(4) Uani 1 1 d . . . . .
S1 S -0.07772(17) 0.81447(17) 0.93295(3) 0.0183(4) Uani 1 1 d . . . . .
N1 N -0.1184(5) 0.6147(6) 0.95090(10) 0.0181(16) Uani 1 1 d . . . . .
H1N H -0.1650 0.6124 0.9600 0.022 Uiso 1 1 calc R U . . .
C1 C 0.1630(7) 0.8308(7) 0.91343(14) 0.023(2) Uani 1 1 d . . . . .
H1 H 0.0994 0.8295 0.9067 0.028 Uiso 1 1 calc R U . . .
C2 C 0.1675(8) 0.8862(7) 0.93044(14) 0.026(2) Uani 1 1 d . . . . .
H2 H 0.1072 0.9223 0.9343 0.032 Uiso 1 1 calc R U . . .
C3 C 0.2614(7) 0.8927(8) 0.94298(15) 0.033(2) Uani 1 1 d . . . . .
H3A H 0.2410 0.9233 0.9553 0.040 Uiso 1 1 calc R U . . .
H3B H 0.3121 0.9397 0.9370 0.040 Uiso 1 1 calc R U . . .
C4 C 0.3138(7) 0.7883(9) 0.94670(15) 0.030(2) Uani 1 1 d . . . . .
H4A H 0.3677 0.7770 0.9370 0.036 Uiso 1 1 calc R U . . .
H4B H 0.3482 0.7907 0.9592 0.036 Uiso 1 1 calc R U . . .
C5 C 0.2386(7) 0.6972(8) 0.94638(13) 0.024(2) Uani 1 1 d . . . . .
H5 H 0.2068 0.6790 0.9581 0.029 Uiso 1 1 calc R U . . .
C6 C 0.2122(6) 0.6376(7) 0.93030(13) 0.0211(19) Uani 1 1 d . . . . .
H6 H 0.1669 0.5806 0.9321 0.025 Uiso 1 1 calc R U . . .
C7 C 0.2520(8) 0.6592(7) 0.91028(13) 0.026(2) Uani 1 1 d . . . . .
H7A H 0.3230 0.6316 0.9091 0.031 Uiso 1 1 calc R U . . .
H7B H 0.2080 0.6220 0.9011 0.031 Uiso 1 1 calc R U . . .
C8 C 0.2531(8) 0.7731(8) 0.90519(14) 0.029(2) Uani 1 1 d . . . . .
H8A H 0.3180 0.8044 0.9099 0.034 Uiso 1 1 calc R U . . .
H8B H 0.2519 0.7803 0.8912 0.034 Uiso 1 1 calc R U . . .
C9 C -0.0921(7) 0.8954(7) 0.91323(14) 0.025(2) Uani 1 1 d . . . . .
H9 H -0.0654 0.9635 0.9123 0.030 Uiso 1 1 calc R U . . .
C10 C -0.1462(8) 0.8471(8) 0.89978(14) 0.026(2) Uani 1 1 d . . . . .
H10 H -0.1655 0.8796 0.8882 0.031 Uiso 1 1 calc R U . . .
C11 C -0.1725(7) 0.7429(8) 0.90415(12) 0.0213(18) Uani 1 1 d . . . . .
H11 H -0.2099 0.6993 0.8958 0.026 Uiso 1 1 calc R U . . .
C12 C -0.1391(7) 0.7122(7) 0.92143(13) 0.0192(18) Uani 1 1 d . . . . .
C13 C -0.1534(7) 0.6094(7) 0.93121(12) 0.0188(18) Uani 1 1 d . . . . .
H13 H -0.2295 0.5962 0.9316 0.023 Uiso 1 1 calc R U . . .
C14 C -0.1056(7) 0.5192(7) 0.92075(12) 0.0181(18) Uani 1 1 d . . . . .
C15 C -0.1414(7) 0.4191(8) 0.92470(14) 0.025(2) Uani 1 1 d . . . . .
H15 H -0.1968 0.4090 0.9333 0.030 Uiso 1 1 calc R U . . .
C16 C -0.0951(8) 0.3344(8) 0.91584(15) 0.031(2) Uani 1 1 d . . . . .
H16 H -0.1188 0.2670 0.9189 0.037 Uiso 1 1 calc R U . . .
C17 C -0.0170(8) 0.3453(8) 0.90298(15) 0.031(2) Uani 1 1 d . . . . .
H17 H 0.0122 0.2869 0.8969 0.038 Uiso 1 1 calc R U . . .
C18 C 0.0185(8) 0.4448(7) 0.89911(14) 0.024(2) Uani 1 1 d . . . . .
H18 H 0.0741 0.4539 0.8905 0.029 Uiso 1 1 calc R U . . .
C19 C -0.0261(7) 0.5316(8) 0.90769(12) 0.0196(18) Uani 1 1 d . . . . .
H19 H -0.0020 0.5988 0.9046 0.024 Uiso 1 1 calc R U . . .
C20 C 0.0594(7) 0.4943(7) 0.95827(14) 0.023(2) Uani 1 1 d . . . . .
H20A H 0.0251 0.4563 0.9685 0.034 Uiso 1 1 calc R U . . .
H20B H 0.1338 0.4974 0.9608 0.034 Uiso 1 1 calc R U . . .
H20C H 0.0473 0.4590 0.9462 0.034 Uiso 1 1 calc R U . . .
C21 C 0.0015(7) 0.6699(8) 0.98227(13) 0.0224(19) Uani 1 1 d . . . . .
C22 C -0.0281(8) 0.7847(8) 0.98237(13) 0.027(2) Uani 1 1 d . . . . .
H22A H -0.0334 0.8091 0.9955 0.040 Uiso 1 1 calc R U . . .
H22B H -0.0948 0.7937 0.9760 0.040 Uiso 1 1 calc R U . . .
H22C H 0.0249 0.8246 0.9757 0.040 Uiso 1 1 calc R U . . .
C23 C -0.0808(9) 0.6078(9) 0.99342(13) 0.036(3) Uani 1 1 d . U . . .
H23A H -0.0685 0.5337 0.9917 0.055 Uiso 1 1 calc R U . . .
H23B H -0.1498 0.6254 0.9887 0.055 Uiso 1 1 calc R U . . .
H23C H -0.0763 0.6251 1.0069 0.055 Uiso 1 1 calc R U . . .
C24 C 0.1059(7) 0.6559(9) 0.99183(13) 0.026(2) Uani 1 1 d . U . . .
H24A H 0.1579 0.6974 0.9852 0.040 Uiso 1 1 calc R U . . .
H24B H 0.1257 0.5829 0.9914 0.040 Uiso 1 1 calc R U . . .
H24C H 0.1013 0.6783 1.0051 0.040 Uiso 1 1 calc R U . . .
B1A B 0.5841(7) 0.1203(6) 0.93444(12) 0.0093(15) Uani 1 1 d . . . . .
C1A C 0.5869(6) -0.0046(6) 0.93056(12) 0.0131(15) Uani 1 1 d . . . . .
C2A C 0.6096(6) -0.0742(6) 0.94537(11) 0.0123(16) Uani 1 1 d . . . . .
H2A H 0.6289 -0.0477 0.9574 0.015 Uiso 1 1 calc R U . . .
C3A C 0.6045(6) -0.1811(6) 0.94282(11) 0.0109(15) Uani 1 1 d . . . . .
C4A C 0.5785(6) -0.2241(6) 0.92525(10) 0.0119(14) Uani 1 1 d . . . . .
H4A1 H 0.5767 -0.2968 0.9234 0.014 Uiso 1 1 calc R U . . .
C5A C 0.5555(6) -0.1557(7) 0.91070(12) 0.0145(16) Uani 1 1 d . . . . .
C6A C 0.5581(6) -0.0504(6) 0.91335(12) 0.0142(16) Uani 1 1 d . . . . .
H6A H 0.5395 -0.0069 0.9031 0.017 Uiso 1 1 calc R U . . .
C7A C 0.5315(7) -0.1972(7) 0.89160(14) 0.0205(18) Uani 1 1 d . . . . .
C8A C 0.6243(6) -0.2503(6) 0.95958(11) 0.0150(16) Uani 1 1 d . . . . .
C9A C 0.6179(6) 0.1843(6) 0.91511(11) 0.0098(15) Uani 1 1 d . . . . .
C10A C 0.6913(6) 0.1433(6) 0.90288(11) 0.0135(15) Uani 1 1 d . . . . .
H10A H 0.7132 0.0740 0.9048 0.016 Uiso 1 1 calc R U . . .
C11A C 0.7341(6) 0.1995(6) 0.88798(11) 0.0121(15) Uani 1 1 d . . . . .
C12A C 0.7028(6) 0.3007(6) 0.88452(12) 0.0150(16) Uani 1 1 d . . . . .
H12A H 0.7312 0.3390 0.8743 0.018 Uiso 1 1 calc R U . . .
C13A C 0.6289(6) 0.3445(6) 0.89640(12) 0.0144(16) Uani 1 1 d . . . . .
C14A C 0.5878(6) 0.2869(6) 0.91139(12) 0.0152(16) Uani 1 1 d . . . . .
H14A H 0.5376 0.3182 0.9194 0.018 Uiso 1 1 calc R U . . .
C15A C 0.8168(7) 0.1495(7) 0.87644(12) 0.0183(17) Uani 1 1 d . . . . .
C16A C 0.5965(7) 0.4533(7) 0.89405(13) 0.0192(18) Uani 1 1 d . . . . .
C17A C 0.6536(6) 0.2465(6) 0.96084(11) 0.0141(15) Uani 1 1 d . . . . .
H17A H 0.5887 0.2805 0.9603 0.017 Uiso 1 1 calc R U . . .
C18A C 0.7304(7) 0.2852(6) 0.97285(12) 0.0167(17) Uani 1 1 d . . . . .
C19A C 0.8271(6) 0.2394(7) 0.97408(12) 0.0183(17) Uani 1 1 d . . . . .
H19A H 0.8788 0.2657 0.9823 0.022 Uiso 1 1 calc R U . . .
C20A C 0.8453(6) 0.1529(7) 0.96266(13) 0.0164(17) Uani 1 1 d . . . . .
C21A C 0.7693(6) 0.1134(6) 0.95099(12) 0.0149(15) Uani 1 1 d . . . . .
H21A H 0.7839 0.0537 0.9436 0.018 Uiso 1 1 calc R U . . .
C22A C 0.6703(6) 0.1589(6) 0.94967(11) 0.0115(14) Uani 1 1 d . . . . .
C23A C 0.7066(7) 0.3789(7) 0.98488(14) 0.023(2) Uani 1 1 d . . . . .
C24A C 0.9465(7) 0.0982(8) 0.96390(16) 0.030(2) Uani 1 1 d . . . . .
C25A C 0.4674(6) 0.1425(6) 0.94251(11) 0.0124(16) Uani 1 1 d . . . . .
C26A C 0.3856(6) 0.1837(7) 0.93168(13) 0.0174(18) Uani 1 1 d . . . . .
H26A H 0.3977 0.2031 0.9189 0.021 Uiso 1 1 calc R U . . .
C27A C 0.2872(6) 0.1965(7) 0.93943(13) 0.0197(18) Uani 1 1 d . . . . .
C28A C 0.2657(7) 0.1676(7) 0.95791(12) 0.0189(17) Uani 1 1 d . . . . .
H28A H 0.1989 0.1769 0.9632 0.023 Uiso 1 1 calc R U . . .
C29A C 0.3446(6) 0.1249(7) 0.96835(12) 0.0154(17) Uani 1 1 d . . . . .
C30A C 0.4435(6) 0.1141(6) 0.96103(12) 0.0144(16) Uani 1 1 d . . . . .
H30A H 0.4964 0.0865 0.9689 0.017 Uiso 1 1 calc R U . . .
C31A C 0.2034(7) 0.2425(11) 0.92750(16) 0.038(3) Uani 1 1 d . . . . .
C32A C 0.3235(5) 0.0881(6) 0.98810(11) 0.027(2) Uani 1 1 d D . . . .
F1A F 0.4558(4) -0.1450(4) 0.88275(7) 0.0236(12) Uani 1 1 d D . . . .
F2A F 0.5025(5) -0.2968(4) 0.89142(8) 0.0346(16) Uani 1 1 d D . . . .
F3A F 0.6134(4) -0.1913(5) 0.87962(8) 0.0364(16) Uani 1 1 d D . . . .
F4A F 0.5447(4) -0.2490(4) 0.97196(7) 0.0231(11) Uani 1 1 d . . . . .
F5A F 0.7081(4) -0.2204(4) 0.96939(8) 0.0262(13) Uani 1 1 d . . . . .
F6A F 0.6391(5) -0.3494(4) 0.95492(8) 0.0260(12) Uani 1 1 d . . . . .
F7A F 0.8940(4) 0.1127(4) 0.88758(8) 0.0240(12) Uani 1 1 d . . . . .
F8A F 0.7824(4) 0.0678(4) 0.86651(8) 0.0260(12) Uani 1 1 d . . . . .
F9A F 0.8622(4) 0.2149(4) 0.86414(8) 0.0262(12) Uani 1 1 d . . . . .
F10A F 0.4978(4) 0.4707(4) 0.89747(8) 0.0243(12) Uani 1 1 d . . . . .
F11A F 0.6111(5) 0.4865(5) 0.87588(9) 0.0398(16) Uani 1 1 d . U . . .
F12A F 0.6503(5) 0.5180(4) 0.90501(10) 0.0409(17) Uani 1 1 d . . . . .
F13A F 0.7103(5) 0.4656(4) 0.97461(9) 0.0387(16) Uani 1 1 d . . . . .
F14A F 0.7700(6) 0.3895(5) 0.99945(10) 0.052(2) Uani 1 1 d . . . . .
F15A F 0.6105(5) 0.3764(5) 0.99231(10) 0.0442(18) Uani 1 1 d . . . . .
F16A F 1.0203(4) 0.1560(6) 0.97138(10) 0.049(2) Uani 1 1 d . . . . .
F17A F 0.9413(6) 0.0142(8) 0.97432(17) 0.093(4) Uani 1 1 d . U . . .
F18A F 0.9822(5) 0.0699(7) 0.94706(11) 0.060(2) Uani 1 1 d . . . . .
F19A F 0.1801(6) 0.1854(8) 0.91275(11) 0.072(3) Uani 1 1 d . . . . .
F20A F 0.2310(6) 0.3356(7) 0.92074(12) 0.071(3) Uani 1 1 d . U . . .
F21A F 0.1174(4) 0.2622(6) 0.93724(9) 0.0474(18) Uani 1 1 d . . . . .
F22A F 0.3583(13) 0.1483(15) 1.0021(2) 0.035(3) Uani 0.4 1 d D U P A 1
F23A F 0.2215(9) 0.0677(16) 0.9909(4) 0.032(3) Uani 0.4 1 d D U P A 1
F24A F 0.3705(13) -0.0056(10) 0.9907(3) 0.029(3) Uani 0.4 1 d D U P A 1
F22' F 0.3194(17) 0.1655(14) 1.0009(3) 0.038(4) Uani 0.3 1 d D U P A 2
F23' F 0.2296(11) 0.0408(18) 0.9893(5) 0.033(4) Uani 0.3 1 d D U P A 2
F24' F 0.3899(15) 0.0190(15) 0.9955(3) 0.035(4) Uani 0.3 1 d D U P A 2
F22" F 0.2319(10) 0.1162(17) 0.9951(3) 0.037(4) Uani 0.3 1 d D U P A 3
F23" F 0.3347(16) -0.0134(9) 0.9907(4) 0.037(4) Uani 0.3 1 d D U P A 3
F24" F 0.3933(13) 0.1315(17) 1.0005(3) 0.036(4) Uani 0.3 1 d D U P A 3
C1S C 0.4318(10) 0.5165(10) 0.96527(18) 0.041(3) Uani 1 1 d . . . . .
H1S1 H 0.4990 0.5096 0.9718 0.049 Uiso 1 1 calc R U . . .
H1S2 H 0.4048 0.5866 0.9679 0.049 Uiso 1 1 calc R U . . .
Cl1S Cl 0.4502(3) 0.5018(3) 0.94069(5) 0.0526(8) Uani 1 1 d . . . . .
Cl2S Cl 0.3458(3) 0.4251(3) 0.97432(5) 0.0628(10) Uani 1 1 d . . . . .

loop_
_atom_site_aniso_label
_atom_site_aniso_U_11
_atom_site_aniso_U_22
_atom_site_aniso_U_33
_atom_site_aniso_U_23
_atom_site_aniso_U_13
_atom_site_aniso_U_12
Ir1 0.01199(14) 0.02063(16) 0.01057(14) 0.00001(13) -0.00059(12) 0.00029(11)
P1 0.0146(10) 0.0237(11) 0.0094(11) 0.0013(8) -0.0008(8) 0.0001(8)
S1 0.0187(10) 0.0242(10) 0.0121(11) -0.0006(8) -0.0025(8) 0.0044(8)
N1 0.016(3) 0.035(4) 0.004(3) 0.001(3) 0.002(3) -0.005(3)
C1 0.020(5) 0.028(5) 0.021(5) 0.001(4) 0.002(4) -0.005(4)
C2 0.027(5) 0.028(5) 0.025(5) 0.002(4) 0.013(4) -0.007(4)
C3 0.019(5) 0.046(6) 0.036(6) -0.012(5) -0.003(4) -0.009(4)
C4 0.012(4) 0.053(7) 0.025(6) -0.005(5) 0.002(4) -0.004(4)
C5 0.013(4) 0.043(5) 0.017(5) -0.002(4) -0.003(4) 0.002(4)
C6 0.013(4) 0.030(5) 0.021(5) -0.001(4) 0.004(3) 0.003(3)
C7 0.018(4) 0.034(5) 0.026(5) -0.007(4) 0.001(4) 0.002(4)
C8 0.023(5) 0.041(6) 0.022(5) -0.003(4) 0.007(4) -0.004(4)
C9 0.024(5) 0.026(5) 0.025(5) 0.002(4) -0.007(4) 0.004(4)
C10 0.031(5) 0.033(5) 0.013(5) 0.005(4) -0.001(4) 0.014(4)
C11 0.024(4) 0.026(5) 0.014(4) -0.001(4) -0.004(3) 0.002(4)
C12 0.020(4) 0.021(4) 0.016(5) -0.002(3) 0.002(3) 0.004(3)
C13 0.016(4) 0.033(5) 0.008(4) -0.003(3) 0.000(3) 0.000(3)
C14 0.019(4) 0.023(4) 0.012(4) -0.004(3) -0.007(3) -0.001(3)
C15 0.020(4) 0.034(5) 0.021(5) 0.003(4) -0.009(4) -0.007(4)
C16 0.032(6) 0.025(5) 0.034(6) 0.008(4) -0.015(5) -0.007(4)
C17 0.034(6) 0.031(6) 0.029(6) -0.005(5) -0.013(5) 0.002(4)
C18 0.028(5) 0.027(5) 0.017(5) -0.005(4) -0.007(4) 0.009(4)
C19 0.017(4) 0.031(5) 0.010(4) 0.002(4) -0.003(3) 0.002(3)
C20 0.026(5) 0.025(5) 0.018(5) 0.003(4) -0.006(4) 0.004(3)
C21 0.020(5) 0.036(5) 0.011(4) 0.006(4) -0.003(3) -0.001(4)
C22 0.029(5) 0.041(6) 0.011(5) -0.011(4) -0.005(4) 0.005(4)
C23 0.035(5) 0.064(7) 0.010(5) 0.015(4) 0.006(4) -0.007(5)
C24 0.027(5) 0.048(6) 0.004(4) -0.003(4) -0.004(4) 0.002(4)
B1A 0.010(3) 0.009(3) 0.009(4) -0.002(3) 0.000(3) -0.002(3)
C1A 0.010(3) 0.015(4) 0.014(4) -0.005(3) 0.004(3) -0.004(3)
C2A 0.013(4) 0.020(4) 0.004(4) -0.001(3) 0.003(3) -0.003(3)
C3A 0.009(4) 0.018(4) 0.006(4) 0.002(3) 0.002(3) 0.004(3)
C4A 0.017(4) 0.013(4) 0.006(3) -0.002(3) 0.004(3) -0.003(3)
C5A 0.016(4) 0.019(4) 0.009(4) -0.002(3) 0.001(3) -0.004(3)
C6A 0.019(4) 0.017(4) 0.006(4) 0.003(3) -0.001(3) 0.002(3)
C7A 0.022(5) 0.021(4) 0.019(5) -0.004(4) 0.000(4) -0.001(3)
C8A 0.018(4) 0.014(4) 0.013(4) 0.006(3) 0.005(3) 0.002(3)
C9A 0.010(3) 0.018(4) 0.002(4) 0.000(3) 0.001(3) -0.002(3)
C10A 0.013(4) 0.018(4) 0.010(4) -0.003(3) 0.003(3) -0.001(3)
C11A 0.010(4) 0.017(4) 0.009(4) 0.001(3) 0.000(3) -0.001(3)
C12A 0.019(4) 0.018(4) 0.008(4) 0.006(3) -0.001(3) -0.005(3)
C13A 0.013(4) 0.018(4) 0.012(4) 0.004(3) 0.000(3) -0.001(3)
C14A 0.009(3) 0.014(4) 0.022(5) -0.003(3) 0.000(3) -0.001(3)
C15A 0.019(4) 0.025(5) 0.012(4) -0.001(3) 0.000(3) -0.003(3)
C16A 0.022(4) 0.022(4) 0.014(4) 0.003(3) 0.002(4) 0.000(3)
C17A 0.021(4) 0.013(4) 0.008(4) 0.004(3) -0.007(3) 0.000(3)
C18A 0.023(4) 0.013(4) 0.013(4) 0.001(3) -0.005(3) -0.002(3)
C19A 0.019(4) 0.022(4) 0.014(4) 0.004(4) -0.006(3) -0.004(3)
C20A 0.015(4) 0.020(4) 0.014(4) -0.003(3) 0.000(3) 0.000(3)
C21A 0.016(4) 0.016(4) 0.013(4) 0.001(3) 0.002(3) -0.001(3)
C22A 0.014(4) 0.010(4) 0.010(4) 0.002(3) 0.003(3) -0.003(3)
C23A 0.028(5) 0.015(4) 0.024(5) -0.003(4) -0.012(4) -0.001(3)
C24A 0.015(4) 0.037(6) 0.037(6) 0.008(5) -0.001(4) 0.000(4)
C25A 0.014(4) 0.013(4) 0.010(4) -0.001(3) -0.001(3) 0.002(3)
C26A 0.012(4) 0.026(4) 0.014(4) 0.009(3) 0.002(3) 0.000(3)
C27A 0.016(4) 0.036(5) 0.007(4) 0.001(4) -0.002(3) -0.002(3)
C28A 0.012(4) 0.031(5) 0.014(4) 0.001(4) 0.001(3) -0.002(3)
C29A 0.015(4) 0.024(4) 0.007(4) 0.005(3) 0.003(3) 0.003(3)
C30A 0.014(4) 0.017(4) 0.012(4) 0.004(3) 0.001(3) 0.004(3)
C31A 0.016(4) 0.068(8) 0.030(6) 0.023(6) 0.004(4) 0.009(5)
C32A 0.020(4) 0.047(6) 0.014(5) 0.007(5) 0.005(4) 0.010(4)
F1A 0.029(3) 0.034(3) 0.008(3) -0.002(2) -0.007(2) 0.000(2)
F2A 0.066(5) 0.022(3) 0.015(3) -0.006(2) -0.012(3) -0.008(3)
F3A 0.028(3) 0.065(4) 0.016(3) -0.018(3) 0.011(2) -0.006(3)
F4A 0.023(2) 0.032(3) 0.015(3) 0.008(2) 0.006(2) 0.004(2)
F5A 0.023(3) 0.031(3) 0.025(3) 0.008(2) -0.008(2) -0.001(2)
F6A 0.047(4) 0.017(3) 0.015(3) -0.001(2) 0.002(3) 0.005(2)
F7A 0.019(3) 0.031(3) 0.022(3) 0.001(2) 0.004(2) 0.006(2)
F8A 0.030(3) 0.027(3) 0.021(3) -0.014(2) 0.006(2) -0.005(2)
F9A 0.027(3) 0.032(3) 0.020(3) 0.007(2) 0.016(2) 0.001(2)
F10A 0.019(3) 0.020(3) 0.034(3) 0.004(2) -0.003(2) 0.005(2)
F11A 0.061(4) 0.036(3) 0.022(3) 0.020(2) 0.014(3) 0.015(3)
F12A 0.037(4) 0.015(3) 0.071(5) -0.004(3) -0.026(3) -0.004(2)
F13A 0.063(5) 0.018(3) 0.035(4) 0.004(3) 0.007(3) 0.004(3)
F14A 0.077(5) 0.042(4) 0.039(4) -0.023(3) -0.032(4) 0.017(3)
F15A 0.051(4) 0.040(4) 0.041(4) -0.020(3) 0.022(3) -0.005(3)
F16A 0.014(3) 0.092(6) 0.040(4) -0.043(4) -0.010(3) 0.004(3)
F17A 0.032(4) 0.089(6) 0.159(9) 0.088(6) 0.017(5) 0.025(4)
F18A 0.027(3) 0.095(6) 0.057(5) -0.058(5) -0.013(3) 0.028(4)
F19A 0.050(5) 0.134(8) 0.034(4) -0.025(5) -0.031(4) 0.034(5)
F20A 0.037(4) 0.097(6) 0.079(6) 0.072(5) -0.004(4) 0.011(4)
F21A 0.021(3) 0.087(5) 0.034(4) 0.023(4) 0.007(3) 0.024(3)
F22A 0.031(8) 0.064(7) 0.011(5) -0.004(5) 0.006(6) 0.012(6)
F23A 0.026(5) 0.059(8) 0.010(6) 0.008(7) 0.006(5) 0.000(6)
F24A 0.020(7) 0.050(7) 0.018(6) 0.016(5) -0.002(6) -0.002(5)
F22' 0.040(8) 0.064(8) 0.011(6) -0.003(6) 0.003(7) 0.000(7)
F23' 0.026(6) 0.059(8) 0.015(7) 0.012(7) 0.003(6) -0.008(6)
F24' 0.031(8) 0.064(7) 0.010(7) 0.016(6) -0.001(6) 0.013(7)
F22" 0.030(6) 0.068(8) 0.012(6) 0.007(6) 0.012(6) 0.013(7)
F23" 0.035(8) 0.054(7) 0.023(7) 0.021(6) 0.004(7) -0.006(7)
F24" 0.037(8) 0.065(7) 0.007(6) 0.003(6) 0.002(7) 0.008(7)
C1S 0.040(7) 0.041(7) 0.042(7) 0.003(6) -0.003(6) 0.003(5)
Cl1S 0.058(2) 0.058(2) 0.0416(19) -0.0113(16) 0.0038(15) 0.0076(15)
Cl2S 0.066(2) 0.067(2) 0.055(2) 0.0091(19) -0.0044(18) -0.0279(19)

loop_
_atom_type_symbol
_atom_type_description
_atom_type_scat_dispersion_real
_atom_type_scat_dispersion_imag
_atom_type_scat_source
C C 0.0033 0.0016 'International Tables Vol C Tables 4.2.6.8 and 6.1.1.4'
H H 0.0000 0.0000 'International Tables Vol C Tables 4.2.6.8 and 6.1.1.4'
B B 0.0013 0.0007 'International Tables Vol C Tables 4.2.6.8 and 6.1.1.4'
N N 0.0061 0.0033 'International Tables Vol C Tables 4.2.6.8 and 6.1.1.4'
F F 0.0171 0.0103 'International Tables Vol C Tables 4.2.6.8 and 6.1.1.4'
P P 0.1023 0.0942 'International Tables Vol C Tables 4.2.6.8 and 6.1.1.4'
S S 0.1246 0.1234 'International Tables Vol C Tables 4.2.6.8 and 6.1.1.4'
Ir Ir -1.4442 7.9887 'International Tables Vol C Tables 4.2.6.8 and 6.1.1.4'
Cl Cl 0.1484 0.1585 'International Tables Vol C Tables 4.2.6.8 and 6.1.1.4'

loop_
_geom_angle_atom_site_label_1
_geom_angle_atom_site_label_2
_geom_angle_atom_site_label_3
_geom_angle
C5 Ir1 C6 38.4(3)
C5 Ir1 C2 81.6(4)
C6 Ir1 C2 97.2(4)
C5 Ir1 C1 87.8(4)
C6 Ir1 C1 80.1(4)
C2 Ir1 C1 36.4(4)
C5 Ir1 P1 93.1(3)
C6 Ir1 P1 94.1(3)
C2 Ir1 P1 153.9(3)
C1 Ir1 P1 169.6(3)
C5 Ir1 S1 166.5(3)
C6 Ir1 S1 155.1(3)
C2 Ir1 S1 93.0(3)
C1 Ir1 S1 95.3(3)
P1 Ir1 S1 86.30(8)
N1 P1 C20 107.1(4)
N1 P1 C21 103.2(4)
C20 P1 C21 105.0(4)
N1 P1 Ir1 109.0(3)
C20 P1 Ir1 117.8(3)
C21 P1 Ir1 113.6(3)
C12 S1 C9 92.1(5)
C12 S1 Ir1 99.2(3)
C9 S1 Ir1 116.0(3)
C13 N1 P1 123.2(6)
C2 C1 C8 123.7(9)
C2 C1 Ir1 69.7(5)
C8 C1 Ir1 111.4(6)
C1 C2 C3 124.4(9)
C1 C2 Ir1 73.9(6)
C3 C2 Ir1 107.7(7)
C2 C3 C4 114.1(8)
C5 C4 C3 113.3(8)
C6 C5 C4 126.0(9)
C6 C5 Ir1 71.0(5)
C4 C5 Ir1 112.7(7)
C5 C6 C7 124.0(9)
C5 C6 Ir1 70.6(5)
C7 C6 Ir1 110.2(6)
C8 C7 C6 113.5(8)
C1 C8 C7 112.6(8)
C10 C9 S1 109.9(7)
C9 C10 C11 114.5(9)
C12 C11 C10 113.4(9)
C11 C12 C13 129.1(9)
C11 C12 S1 110.0(7)
C13 C12 S1 120.9(7)
N1 C13 C12 110.7(7)
N1 C13 C14 111.8(7)
C12 C13 C14 114.0(7)
C19 C14 C15 118.8(9)
C19 C14 C13 122.4(8)
C15 C14 C13 118.7(8)
C16 C15 C14 119.6(9)
C17 C16 C15 122.2(10)
C16 C17 C18 118.0(10)
C17 C18 C19 121.4(10)
C14 C19 C18 119.9(9)
C24 C21 C22 109.6(8)
C24 C21 C23 109.0(8)
C22 C21 C23 109.1(8)
C24 C21 P1 110.3(6)
C22 C21 P1 108.3(6)
C23 C21 P1 110.4(7)
C22A B1A C1A 113.4(6)
C22A B1A C25A 110.4(6)
C1A B1A C25A 104.6(6)
C22A B1A C9A 102.0(6)
C1A B1A C9A 110.5(6)
C25A B1A C9A 116.2(6)
C6A C1A C2A 115.2(7)
C6A C1A B1A 123.8(7)
C2A C1A B1A 120.8(7)
C3A C2A C1A 121.9(7)
C2A C3A C4A 121.3(7)
C2A C3A C8A 118.8(7)
C4A C3A C8A 119.9(7)
C5A C4A C3A 116.8(7)
C6A C5A C4A 121.8(8)
C6A C5A C7A 119.1(8)
C4A C5A C7A 119.0(8)
C5A C6A C1A 122.9(8)
F2A C7A F1A 106.0(7)
F2A C7A F3A 105.4(7)
F1A C7A F3A 104.7(7)
F2A C7A C5A 114.5(8)
F1A C7A C5A 113.1(7)
F3A C7A C5A 112.4(7)
F6A C8A F5A 106.6(6)
F6A C8A F4A 106.3(6)
F5A C8A F4A 106.3(6)
F6A C8A C3A 113.7(7)
F5A C8A C3A 111.7(7)
F4A C8A C3A 111.7(6)
C10A C9A C14A 115.8(7)
C10A C9A B1A 120.1(7)
C14A C9A B1A 123.5(7)
C9A C10A C11A 122.7(8)
C12A C11A C10A 120.5(8)
C12A C11A C15A 121.4(7)
C10A C11A C15A 118.0(7)
C13A C12A C11A 118.5(8)
C12A C13A C14A 120.0(8)
C12A C13A C16A 121.0(8)
C14A C13A C16A 119.0(8)
C13A C14A C9A 122.5(8)
F8A C15A F9A 107.7(7)
F8A C15A F7A 105.6(7)
F9A C15A F7A 105.7(7)
F8A C15A C11A 112.8(7)
F9A C15A C11A 113.1(7)
F7A C15A C11A 111.5(7)
F10A C16A F12A 107.0(7)
F10A C16A F11A 104.6(7)
F12A C16A F11A 105.8(7)
F10A C16A C13A 114.6(7)
F12A C16A C13A 112.6(7)
F11A C16A C13A 111.5(7)
C22A C17A C18A 121.5(8)
C19A C18A C17A 121.7(8)
C19A C18A C23A 119.5(8)
C17A C18A C23A 118.8(8)
C18A C19A C20A 117.3(8)
C21A C20A C19A 121.2(8)
C21A C20A C24A 119.0(8)
C19A C20A C24A 119.7(8)
C20A C21A C22A 122.0(8)
C17A C22A C21A 116.2(7)
C17A C22A B1A 121.0(7)
C21A C22A B1A 122.4(7)
F14A C23A F13A 108.1(8)
F14A C23A F15A 105.9(9)
F13A C23A F15A 105.2(8)
F14A C23A C18A 113.1(7)
F13A C23A C18A 111.3(8)
F15A C23A C18A 112.7(7)
F17A C24A F16A 106.4(10)
F17A C24A F18A 106.8(10)
F16A C24A F18A 105.1(8)
F17A C24A C20A 112.4(8)
F16A C24A C20A 112.9(9)
F18A C24A C20A 112.7(8)
C30A C25A C26A 116.2(7)
C30A C25A B1A 119.0(7)
C26A C25A B1A 124.8(7)
C27A C26A C25A 121.2(8)
C28A C27A C26A 121.3(8)
C28A C27A C31A 119.4(8)
C26A C27A C31A 119.3(8)
C29A C28A C27A 117.6(8)
C28A C29A C30A 121.8(8)
C28A C29A C32A 119.3(7)
C30A C29A C32A 118.9(7)
C29A C30A C25A 121.8(8)
F19A C31A F21A 108.9(9)
F19A C31A F20A 106.6(10)
F21A C31A F20A 103.5(10)
F19A C31A C27A 112.9(10)
F21A C31A C27A 113.1(8)
F20A C31A C27A 111.4(9)
F22" C32A F23" 108.3(11)
F24' C32A F22' 105.2(11)
F22A C32A F23A 109.5(14)
F24' C32A F23' 104.3(12)
F22' C32A F23' 104.9(12)
F22A C32A F24A 105.5(14)
F23A C32A F24A 103.9(14)
F22" C32A F24" 103.8(10)
F23" C32A F24" 104.1(11)
F22" C32A C29A 114.8(11)
F23" C32A C29A 115.0(14)
F22A C32A C29A 116.2(12)
F24' C32A C29A 117.0(12)
F22' C32A C29A 113.2(13)
F23A C32A C29A 112.0(13)
F23' C32A C29A 111.3(16)
F24A C32A C29A 109.0(11)
F24" C32A C29A 109.8(12)
Cl2S C1S Cl1S 111.9(7)

loop_
_geom_bond_atom_site_label_1
_geom_bond_atom_site_label_2
_geom_bond_distance
Ir1 C5 2.145(9)
Ir1 C6 2.151(8)
Ir1 C2 2.209(9)
Ir1 C1 2.263(9)
Ir1 P1 2.295(2)
Ir1 S1 2.356(2)
P1 N1 1.692(7)
P1 C20 1.824(9)
P1 C21 1.870(10)
S1 C12 1.744(9)
S1 C9 1.751(10)
N1 C13 1.462(11)
C1 C2 1.399(14)
C1 C8 1.503(13)
C2 C3 1.506(14)
C3 C4 1.534(15)
C4 C5 1.529(14)
C5 C6 1.413(13)
C6 C7 1.529(13)
C7 C8 1.517(14)
C9 C10 1.334(14)
C10 C11 1.426(14)
C11 C12 1.352(12)
C12 C13 1.511(13)
C13 C14 1.514(12)
C14 C19 1.391(13)
C14 C15 1.405(13)
C15 C16 1.397(15)
C16 C17 1.365(16)
C17 C18 1.395(15)
C18 C19 1.401(13)
C21 C24 1.521(12)
C21 C22 1.536(14)
C21 C23 1.549(13)
B1A C22A 1.628(12)
B1A C1A 1.640(11)
B1A C25A 1.640(12)
B1A C9A 1.654(12)
C1A C6A 1.401(11)
C1A C2A 1.410(11)
C2A C3A 1.397(11)
C3A C4A 1.400(11)
C3A C8A 1.504(11)
C4A C5A 1.388(11)
C5A C6A 1.377(12)
C5A C7A 1.482(12)
C7A F2A 1.344(10)
C7A F1A 1.343(10)
C7A F3A 1.358(11)
C8A F6A 1.339(10)
C8A F5A 1.344(9)
C8A F4A 1.350(9)
C9A C10A 1.389(11)
C9A C14A 1.409(11)
C10A C11A 1.393(11)
C11A C12A 1.393(11)
C11A C15A 1.492(12)
C12A C13A 1.392(12)
C13A C14A 1.399(12)
C13A C16A 1.479(12)
C15A F8A 1.345(10)
C15A F9A 1.347(10)
C15A F7A 1.358(10)
C16A F10A 1.321(10)
C16A F12A 1.336(11)
C16A F11A 1.364(10)
C17A C22A 1.397(11)
C17A C18A 1.399(11)
C18A C19A 1.388(12)
C18A C23A 1.512(12)
C19A C20A 1.399(12)
C20A C21A 1.382(12)
C20A C24A 1.492(12)
C21A C22A 1.414(11)
C23A F14A 1.322(11)
C23A F13A 1.337(11)
C23A F15A 1.351(11)
C24A F17A 1.313(13)
C24A F16A 1.323(12)
C24A F18A 1.326(12)
C25A C30A 1.391(11)
C25A C26A 1.410(11)
C26A C27A 1.396(12)
C27A C28A 1.384(12)
C27A C31A 1.497(13)
C28A C29A 1.375(12)
C29A C30A 1.387(11)
C29A C32A 1.497(11)
C31A F19A 1.311(15)
C31A F21A 1.333(11)
C31A F20A 1.344(14)
C32A F22" 1.335(11)
C32A F23" 1.335(12)
C32A F22A 1.337(12)
C32A F24' 1.346(11)
C32A F22' 1.349(12)
C32A F23A 1.361(12)
C32A F23' 1.364(12)
C32A F24A 1.370(12)
C32A F24" 1.376(12)
C1S Cl2S 1.745(13)
C1S Cl1S 1.759(13)

loop_
_geom_torsion_atom_site_label_1
_geom_torsion_atom_site_label_2
_geom_torsion_atom_site_label_3
_geom_torsion_atom_site_label_4
_geom_torsion
C20 P1 N1 C13 -86.8(8)
C21 P1 N1 C13 162.7(7)
Ir1 P1 N1 C13 41.7(8)
C8 C1 C2 C3 -2.1(15)
Ir1 C1 C2 C3 100.7(9)
C8 C1 C2 Ir1 -102.8(9)
C1 C2 C3 C4 -46.5(13)
Ir1 C2 C3 C4 35.8(10)
C2 C3 C4 C5 -29.9(13)
C3 C4 C5 C6 90.4(12)
C3 C4 C5 Ir1 7.9(11)
C4 C5 C6 C7 -3.0(15)
Ir1 C5 C6 C7 101.8(9)
C4 C5 C6 Ir1 -104.8(9)
C5 C6 C7 C8 -41.8(13)
Ir1 C6 C7 C8 37.8(10)
C2 C1 C8 C7 96.2(11)
Ir1 C1 C8 C7 17.0(10)
C6 C7 C8 C1 -36.4(12)
C12 S1 C9 C10 4.0(8)
Ir1 S1 C9 C10 105.2(7)
S1 C9 C10 C11 -3.6(11)
C9 C10 C11 C12 1.0(12)
C10 C11 C12 C13 178.7(9)
C10 C11 C12 S1 2.0(10)
C9 S1 C12 C11 -3.4(7)
Ir1 S1 C12 C11 -120.2(6)
C9 S1 C12 C13 179.7(7)
Ir1 S1 C12 C13 62.9(7)
P1 N1 C13 C12 -70.2(9)
P1 N1 C13 C14 58.1(10)
C11 C12 C13 N1 -171.3(9)
S1 C12 C13 N1 5.0(10)
C11 C12 C13 C14 61.6(12)
S1 C12 C13 C14 -122.1(7)
N1 C13 C14 C19 -104.3(10)
C12 C13 C14 C19 22.2(12)
N1 C13 C14 C15 74.3(10)
C12 C13 C14 C15 -159.2(8)
C19 C14 C15 C16 1.5(13)
C13 C14 C15 C16 -177.1(8)
C14 C15 C16 C17 -1.6(14)
C15 C16 C17 C18 1.7(15)
C16 C17 C18 C19 -1.7(14)
C15 C14 C19 C18 -1.6(13)
C13 C14 C19 C18 177.0(8)
C17 C18 C19 C14 1.7(14)
N1 P1 C21 C24 164.7(7)
C20 P1 C21 C24 52.7(8)
Ir1 P1 C21 C24 -77.4(7)
N1 P1 C21 C22 -75.3(7)
C20 P1 C21 C22 172.7(6)
Ir1 P1 C21 C22 42.6(7)
N1 P1 C21 C23 44.2(8)
C20 P1 C21 C23 -67.8(8)
Ir1 P1 C21 C23 162.1(6)
C22A B1A C1A C6A -150.4(8)
C25A B1A C1A C6A 89.2(9)
C9A B1A C1A C6A -36.6(10)
C22A B1A C1A C2A 36.0(10)
C25A B1A C1A C2A -84.4(9)
C9A B1A C1A C2A 149.8(7)
C6A C1A C2A C3A 0.7(11)
B1A C1A C2A C3A 174.8(7)
C1A C2A C3A C4A 1.3(12)
C1A C2A C3A C8A -176.8(7)
C2A C3A C4A C5A -1.7(11)
C8A C3A C4A C5A 176.4(7)
C3A C4A C5A C6A 0.0(12)
C3A C4A C5A C7A 177.7(7)
C4A C5A C6A C1A 2.1(14)
C7A C5A C6A C1A -175.5(8)
C2A C1A C6A C5A -2.4(12)
B1A C1A C6A C5A -176.3(8)
C6A C5A C7A F2A -162.3(8)
C4A C5A C7A F2A 20.0(12)
C6A C5A C7A F1A -40.7(11)
C4A C5A C7A F1A 141.6(8)
C6A C5A C7A F3A 77.5(10)
C4A C5A C7A F3A -100.2(9)
C2A C3A C8A F6A -166.6(7)
C4A C3A C8A F6A 15.3(10)
C2A C3A C8A F5A -45.9(9)
C4A C3A C8A F5A 136.0(7)
C2A C3A C8A F4A 73.1(9)
C4A C3A C8A F4A -105.0(8)
C22A B1A C9A C10A 86.9(8)
C1A B1A C9A C10A -34.0(10)
C25A B1A C9A C10A -153.0(7)
C22A B1A C9A C14A -83.5(8)
C1A B1A C9A C14A 155.6(7)
C25A B1A C9A C14A 36.6(10)
C14A C9A C10A C11A 0.8(12)
B1A C9A C10A C11A -170.3(7)
C9A C10A C11A C12A -1.1(13)
C9A C10A C11A C15A 176.5(8)
C10A C11A C12A C13A 0.7(12)
C15A C11A C12A C13A -176.8(8)
C11A C12A C13A C14A -0.1(12)
C11A C12A C13A C16A 176.9(8)
C12A C13A C14A C9A -0.2(13)
C16A C13A C14A C9A -177.2(8)
C10A C9A C14A C13A -0.2(12)
B1A C9A C14A C13A 170.6(8)
C12A C11A C15A F8A -116.5(9)
C10A C11A C15A F8A 65.9(10)
C12A C11A C15A F9A 6.0(11)
C10A C11A C15A F9A -171.6(7)
C12A C11A C15A F7A 125.0(8)
C10A C11A C15A F7A -52.7(10)
C12A C13A C16A F10A 144.0(8)
C14A C13A C16A F10A -39.1(11)
C12A C13A C16A F12A -93.4(10)
C14A C13A C16A F12A 83.6(10)
C12A C13A C16A F11A 25.4(12)
C14A C13A C16A F11A -157.6(8)
C22A C17A C18A C19A 0.8(13)
C22A C17A C18A C23A -178.7(8)
C17A C18A C19A C20A 0.5(13)
C23A C18A C19A C20A -180.0(8)
C18A C19A C20A C21A -1.5(13)
C18A C19A C20A C24A -177.8(8)
C19A C20A C21A C22A 1.3(13)
C24A C20A C21A C22A 177.5(8)
C18A C17A C22A C21A -1.1(12)
C18A C17A C22A B1A -174.8(7)
C20A C21A C22A C17A 0.1(12)
C20A C21A C22A B1A 173.6(8)
C1A B1A C22A C17A -151.7(7)
C25A B1A C22A C17A -34.7(10)
C9A B1A C22A C17A 89.4(8)
C1A B1A C22A C21A 35.0(10)
C25A B1A C22A C21A 152.0(7)
C9A B1A C22A C21A -83.8(8)
C19A C18A C23A F14A -19.0(12)
C17A C18A C23A F14A 160.6(8)
C19A C18A C23A F13A 102.9(10)
C17A C18A C23A F13A -77.5(10)
C19A C18A C23A F15A -139.1(9)
C17A C18A C23A F15A 40.5(11)
C21A C20A C24A F17A -76.0(13)
C19A C20A C24A F17A 100.3(12)
C21A C20A C24A F16A 163.6(9)
C19A C20A C24A F16A -20.1(13)
C21A C20A C24A F18A 44.8(13)
C19A C20A C24A F18A -138.9(10)
C22A B1A C25A C30A -47.5(9)
C1A B1A C25A C30A 74.9(9)
C9A B1A C25A C30A -163.0(7)
C22A B1A C25A C26A 136.4(8)
C1A B1A C25A C26A -101.3(9)
C9A B1A C25A C26A 20.9(11)
C30A C25A C26A C27A 1.2(13)
B1A C25A C26A C27A 177.4(8)
C25A C26A C27A C28A -1.2(14)
C25A C26A C27A C31A 178.7(10)
C26A C27A C28A C29A -0.5(14)
C31A C27A C28A C29A 179.5(10)
C27A C28A C29A C30A 2.2(14)
C27A C28A C29A C32A -177.2(8)
C28A C29A C30A C25A -2.3(14)
C32A C29A C30A C25A 177.2(8)
C26A C25A C30A C29A 0.5(12)
B1A C25A C30A C29A -176.0(8)
C28A C27A C31A F19A -116.4(11)
C26A C27A C31A F19A 63.7(13)
C28A C27A C31A F21A 7.8(16)
C26A C27A C31A F21A -172.2(10)
C28A C27A C31A F20A 123.8(10)
C26A C27A C31A F20A -56.2(14)
C28A C29A C32A F22" -10.9(15)
C30A C29A C32A F22" 169.6(12)
C28A C29A C32A F23" 115.8(13)
C30A C29A C32A F23" -63.7(14)
C28A C29A C32A F22A -104.5(12)
C30A C29A C32A F22A 76.0(13)
C28A C29A C32A F24' 159.2(13)
C30A C29A C32A F24' -20.3(16)
C28A C29A C32A F22' -78.3(14)
C30A C29A C32A F22' 102.2(13)
C28A C29A C32A F23A 22.2(15)
C30A C29A C32A F23A -157.2(12)
C28A C29A C32A F23' 39.5(15)
C30A C29A C32A F23' -140.0(13)
C28A C29A C32A F24A 136.5(11)
C30A C29A C32A F24A -43.0(13)
C28A C29A C32A F24" -127.3(12)
C30A C29A C32A F24" 53.2(13)
